data_4116979
loop_
_publ_author_name
'Gy\"orgy Keglevich'
'Zsolt B\"ocskei'
'Gy\"orgy Mikl\'os Keser\"u'
'K\'alm\'an \'Ujsz\'aszy'
'Louis D. Quin'

_publ_section_title
;
 1-(2,4,6-Tri-tert-butylphenyl)-3-methylphosphole: A Phosphole with a
 Significantly Flattened Phosphorus Pyramid Having Pronounced
 Characteristics of Aromaticity
;
_journal_name_full 'Journal of the American Chemical Society'
_journal_page_first 5095
_journal_page_last 5099
_journal_paper_doi 10.1021/ja970463d
_journal_volume 119
_journal_year 1997
_chemical_formula_moiety 'C23 H35 P'
_chemical_formula_sum 'C23 H35 P'
_chemical_formula_weight 342.48
_chemical_name_systematic
;
 ?
;
_space_group_IT_number 61
_symmetry_cell_setting orthorhombic
_symmetry_space_group_name_Hall '-P 2ac 2ab'
_symmetry_space_group_name_H-M 'P b c a'
_atom_sites_solution_hydrogens geom
_atom_sites_solution_primary direct
_atom_sites_solution_secondary difmap
_audit_creation_method SHELXL
_cell_angle_alpha 90.00
_cell_angle_beta 90.00
_cell_angle_gamma 90.00
_cell_formula_units_Z 8
_cell_length_a 21.137(4)
_cell_length_b 22.327(5)
_cell_length_c 9.149(2)
_cell_measurement_reflns_used 15
_cell_measurement_temperature 293(2)
_cell_measurement_theta_max 58.0
_cell_measurement_theta_min 40.3
_cell_volume 4317.6(16)
_computing_cell_refinement 'MSC/AFC Diffractometer Control'
_computing_data_collection 'MSC/AFC Diffractometer Control'
_computing_data_reduction teXsan
_computing_publication_material teXsan
_computing_structure_refinement 'SHELXL-93 (Sheldrick, 1993)'
_computing_structure_solution 'SHELXS-86 (Sheldrick, 1990)'
_diffrn_ambient_temperature 293(2)
_diffrn_measurement_device AFC6S
_diffrn_measurement_method 'omega/2-theta scans'
_diffrn_radiation_monochromator graphite
_diffrn_radiation_source 'fine-focus sealed tube'
_diffrn_radiation_type CuK\a
_diffrn_radiation_wavelength 1.54178
_diffrn_reflns_av_R_equivalents 0.0000
_diffrn_reflns_av_sigmaI/netI 0.1098
_diffrn_reflns_limit_h_max 19
_diffrn_reflns_limit_h_min 0
_diffrn_reflns_limit_k_max 25
_diffrn_reflns_limit_k_min 0
_diffrn_reflns_limit_l_max 10
_diffrn_reflns_limit_l_min 0
_diffrn_reflns_number 2797
_diffrn_reflns_theta_max 62.57
_diffrn_reflns_theta_min 3.96
_diffrn_standards_decay_% 1.14
_diffrn_standards_interval_count 150
_diffrn_standards_number 3
_exptl_absorpt_coefficient_mu 1.106
_exptl_absorpt_correction_T_max 1.000
_exptl_absorpt_correction_T_min 0.630
_exptl_absorpt_correction_type empirical
_exptl_crystal_colour transparent
_exptl_crystal_density_diffrn 1.054
_exptl_crystal_density_method none
_exptl_crystal_description column
_exptl_crystal_F_000 1504
_exptl_crystal_size_max 0.300
_exptl_crystal_size_mid 0.200
_exptl_crystal_size_min 0.200
_refine_diff_density_max 0.415
_refine_diff_density_min -0.270
_refine_diff_density_rms 0.071
_refine_ls_extinction_method none
_refine_ls_goodness_of_fit_all 1.043
_refine_ls_goodness_of_fit_obs 1.103
_refine_ls_hydrogen_treatment refU
_refine_ls_matrix_type full
_refine_ls_number_parameters 219
_refine_ls_number_reflns 2789
_refine_ls_number_restraints 0
_refine_ls_restrained_S_all 1.060
_refine_ls_restrained_S_obs 1.103
_refine_ls_R_factor_all 0.1961
_refine_ls_R_factor_obs 0.0729
_refine_ls_shift/esd_max 0.161
_refine_ls_shift/esd_mean 0.024
_refine_ls_structure_factor_coef Fsqd
_refine_ls_weighting_details 'w=1/[\s^2^(Fo^2^)+(0.1061P)^2^+12.1607P] where P=(Fo^2^+2Fc^2^)/3'
_refine_ls_weighting_scheme calc
_refine_ls_wR_factor_all 0.2797
_refine_ls_wR_factor_obs 0.1854
_reflns_number_observed 1215
_reflns_number_total 2797
_reflns_observed_criterion >2sigma(I)
_cod_data_source_file ja970463d.cif
_cod_data_source_block 3
_cod_depositor_comments
;
The following automatic conversions were performed:

'_refine_ls_weighting_scheme' value 'calc
w=1/[\s^2^(Fo^2^)+(0.1061P)^2^+12.1607P] where P=(Fo^2^+2Fc^2^)/3'
was changed to 'calc'. New tag '_refine_ls_weighting_details' was
created. The value of the new tag was set to
'w=1/[\s^2^(Fo^2^)+(0.1061P)^2^+12.1607P] where P=(Fo^2^+2Fc^2^)/3'.

Automatic conversion script
Id: cif_fix_values 3143 2015-03-26 13:38:13Z robertas 
;
_cod_original_cell_volume 4317.5(16)
_cod_database_code 4116979

loop_
_symmetry_equiv_pos_as_xyz
'x, y, z'
'x+1/2, -y+1/2, -z'
'-x, y+1/2, -z+1/2'
'-x+1/2, -y, z+1/2'
'-x, -y, -z'
'-x-1/2, y-1/2, z'
'x, -y-1/2, z-1/2'
'x-1/2, y, -z-1/2'

loop_
_atom_site_aniso_label
_atom_site_aniso_U_11
_atom_site_aniso_U_22
_atom_site_aniso_U_33
_atom_site_aniso_U_23
_atom_site_aniso_U_13
_atom_site_aniso_U_12
P1 0.0496(14) 0.0522(11) 0.0435(11) 0.0137(10) 0.0015(11) 0.0006(11)
C2 0.088(8) 0.065(6) 0.082(7) -0.019(6) 0.031(6) 0.002(5)
C3 0.062(7) 0.094(7) 0.045(5) 0.018(5) 0.014(5) -0.003(6)
C4 0.066(7) 0.073(6) 0.092(7) 0.013(6) 0.008(7) -0.034(6)
C5 0.073(7) 0.049(5) 0.083(7) -0.006(5) 0.016(6) -0.011(5)
C6 0.044(5) 0.027(3) 0.034(4) -0.007(3) -0.006(4) 0.008(3)
C7 0.031(5) 0.030(4) 0.035(4) 0.002(3) 0.000(4) 0.001(3)
C8 0.045(6) 0.042(4) 0.033(4) -0.001(3) -0.001(4) 0.002(4)
C9 0.038(6) 0.044(4) 0.050(5) 0.003(4) 0.002(4) 0.004(4)
C10 0.051(6) 0.042(4) 0.044(4) 0.004(4) -0.009(4) 0.012(4)
C11 0.038(5) 0.025(3) 0.034(4) -0.002(3) 0.003(4) 0.001(4)
C12 0.060(6) 0.043(4) 0.031(4) 0.002(3) 0.001(4) 0.005(4)
C13 0.068(6) 0.046(4) 0.063(5) -0.003(4) -0.009(5) 0.020(5)
C14 0.076(7) 0.081(6) 0.066(6) 0.046(5) 0.000(5) 0.002(5)
C15 0.060(6) 0.068(5) 0.046(5) -0.002(4) -0.013(5) 0.000(5)
C16 0.049(6) 0.069(6) 0.065(6) 0.016(5) 0.005(5) 0.004(5)
C17 0.070(8) 0.278(19) 0.110(10) 0.095(12) 0.042(8) 0.030(10)
C18 0.075(9) 0.237(18) 0.200(17) -0.048(15) 0.051(10) -0.065(11)
C19 0.097(9) 0.124(11) 0.268(20) 0.097(12) 0.100(11) 0.055(9)
C20 0.051(5) 0.044(4) 0.030(4) 0.010(3) 0.003(4) -0.004(4)
C21 0.077(8) 0.185(13) 0.067(7) 0.061(7) -0.030(6) -0.031(8)
C22 0.215(13) 0.051(5) 0.069(7) 0.025(5) -0.031(8) -0.032(8)
C23 0.181(12) 0.107(8) 0.029(5) 0.026(5) 0.029(6) 0.047(8)
C24 0.069(8) 0.197(14) 0.089(8) 0.024(9) 0.037(7) 0.006(8)

loop_
_atom_site_label
_atom_site_type_symbol
_atom_site_fract_x
_atom_site_fract_y
_atom_site_fract_z
_atom_site_U_iso_or_equiv
_atom_site_thermal_displace_type
_atom_site_occupancy
_atom_site_calc_flag
_atom_site_refinement_flags
P1 P 0.85604(10) 0.14547(9) 0.5733(2) 0.0484(7) Uani 1 d .
C2 C 0.8954(5) 0.1194(4) 0.4181(11) 0.078(3) Uani 1 d .
H2 H 0.8921(5) 0.0809(4) 0.3804(11) 0.057(10) Uiso 1 calc R
C3 C 0.9313(4) 0.1634(5) 0.3610(9) 0.067(3) Uani 1 d .
C4 C 0.9214(4) 0.2189(4) 0.4289(12) 0.077(3) Uani 1 d .
H4 H 0.9442(4) 0.2530(4) 0.4037(12) 0.057(10) Uiso 1 calc R
C5 C 0.8763(4) 0.2193(4) 0.5338(10) 0.068(3) Uani 1 d .
H5 H 0.8591(4) 0.2532(4) 0.5774(10) 0.057(10) Uiso 1 calc R
C6 C 0.7735(3) 0.1282(3) 0.6067(7) 0.035(2) Uani 1 d .
C7 C 0.7621(3) 0.0934(3) 0.7378(7) 0.032(2) Uani 1 d .
C8 C 0.7005(4) 0.0869(3) 0.7863(8) 0.040(2) Uani 1 d .
H8 H 0.6939(4) 0.0648(3) 0.8710(8) 0.057(10) Uiso 1 calc R
C9 C 0.6483(4) 0.1111(3) 0.7177(8) 0.044(2) Uani 1 d .
C10 C 0.6599(4) 0.1414(3) 0.5879(8) 0.046(2) Uani 1 d .
H10 H 0.6255(4) 0.1570(3) 0.5373(8) 0.057(10) Uiso 1 calc R
C11 C 0.7202(3) 0.1498(3) 0.5291(7) 0.032(2) Uani 1 d .
C12 C 0.8141(4) 0.0619(3) 0.8296(8) 0.044(2) Uani 1 d .
C13 C 0.8559(4) 0.0205(3) 0.7355(9) 0.059(2) Uani 1 d .
H13A H 0.8873(4) 0.0019(3) 0.7962(9) 0.162(10) Uiso 1 calc R
H13B H 0.8763(4) 0.0436(3) 0.6607(9) 0.162(10) Uiso 1 calc R
H13C H 0.8301(4) -0.0099(3) 0.6912(9) 0.162(10) Uiso 1 calc R
C14 C 0.7851(4) 0.0205(4) 0.9501(10) 0.074(3) Uani 1 d .
H14A H 0.7582(4) 0.0437(4) 1.0128(10) 0.162(10) Uiso 1 calc R
H14B H 0.8185(4) 0.0029(4) 1.0068(10) 0.162(10) Uiso 1 calc R
H14C H 0.7607(4) -0.0107(4) 0.9046(10) 0.162(10) Uiso 1 calc R
C15 C 0.8554(4) 0.1076(3) 0.9154(8) 0.058(2) Uani 1 d .
H15A H 0.8285(4) 0.1330(3) 0.9732(8) 0.162(10) Uiso 1 calc R
H15B H 0.8790(4) 0.1317(3) 0.8477(8) 0.162(10) Uiso 1 calc R
H15C H 0.8840(4) 0.0864(3) 0.9783(8) 0.162(10) Uiso 1 calc R
C16 C 0.5810(4) 0.1039(4) 0.7723(10) 0.061(2) Uani 1 d .
C17 C 0.5774(5) 0.0814(7) 0.9258(13) 0.152(7) Uani 1 d .
H17A H 0.6018(5) 0.0454(7) 0.9346(13) 0.162(10) Uiso 1 calc R
H17B H 0.5341(5) 0.0732(7) 0.9504(13) 0.162(10) Uiso 1 calc R
H17C H 0.5939(5) 0.1112(7) 0.9911(13) 0.162(10) Uiso 1 calc R
C18 C 0.5485(5) 0.0567(7) 0.6786(17) 0.171(7) Uani 1 d .
H18A H 0.5720(5) 0.0200(7) 0.6832(17) 0.162(10) Uiso 1 calc R
H18B H 0.5466(5) 0.0703(7) 0.5792(17) 0.162(10) Uiso 1 calc R
H18C H 0.5064(5) 0.0501(7) 0.7144(17) 0.162(10) Uiso 1 calc R
C19 C 0.5430(5) 0.1592(5) 0.7613(17) 0.163(8) Uani 1 d .
H19A H 0.5449(5) 0.1742(5) 0.6631(17) 0.162(10) Uiso 1 calc R
H19B H 0.5595(5) 0.1887(5) 0.8273(17) 0.162(10) Uiso 1 calc R
H19C H 0.4998(5) 0.1506(5) 0.7865(17) 0.162(10) Uiso 1 calc R
C20 C 0.7198(4) 0.1820(3) 0.3775(7) 0.042(2) Uani 1 d .
C21 C 0.6566(4) 0.1760(6) 0.3001(11) 0.110(5) Uani 1 d .
H21A H 0.6237(4) 0.1915(6) 0.3617(11) 0.162(10) Uiso 1 calc R
H21B H 0.6485(4) 0.1345(6) 0.2795(11) 0.162(10) Uiso 1 calc R
H21C H 0.6577(4) 0.1982(6) 0.2103(11) 0.162(10) Uiso 1 calc R
C22 C 0.7322(6) 0.2475(4) 0.3973(11) 0.112(4) Uani 1 d .
H22A H 0.7016(6) 0.2640(4) 0.4637(11) 0.162(10) Uiso 1 calc R
H22B H 0.7289(6) 0.2674(4) 0.3046(11) 0.162(10) Uiso 1 calc R
H22C H 0.7739(6) 0.2531(4) 0.4362(11) 0.162(10) Uiso 1 calc R
C23 C 0.7673(6) 0.1568(5) 0.2735(9) 0.106(4) Uani 1 d .
H23A H 0.7594(6) 0.1148(5) 0.2601(9) 0.162(10) Uiso 1 calc R
H23B H 0.8090(6) 0.1624(5) 0.3124(9) 0.162(10) Uiso 1 calc R
H23C H 0.7639(6) 0.1770(5) 0.1812(9) 0.162(10) Uiso 1 calc R
C24 C 0.9809(5) 0.1534(6) 0.2425(12) 0.118(5) Uani 1 d .
H24A H 1.0004(5) 0.1909(6) 0.2181(12) 0.162(10) Uiso 1 calc R
H24B H 0.9610(5) 0.1370(6) 0.1571(12) 0.162(10) Uiso 1 calc R
H24C H 1.0125(5) 0.1261(6) 0.2776(12) 0.162(10) Uiso 1 calc R

loop_
_atom_type_symbol
_atom_type_description
_atom_type_scat_dispersion_real
_atom_type_scat_dispersion_imag
_atom_type_scat_source
C C 0.0181 0.0091 'International Tables Vol C Tables 4.2.6.8 and 6.1.1.4'
H H 0.0000 0.0000 'International Tables Vol C Tables 4.2.6.8 and 6.1.1.4'
P P 0.2955 0.4335 'International Tables Vol C Tables 4.2.6.8 and 6.1.1.4'

loop_
_geom_angle_atom_site_label_1
_geom_angle_atom_site_label_2
_geom_angle_atom_site_label_3
_geom_angle
C5 P1 C2 91.7(5)
C5 P1 C6 118.3(4)
C2 P1 C6 121.7(4)
C3 C2 P1 109.9(7)
C2 C3 C4 112.9(8)
C2 C3 C24 123.8(10)
C4 C3 C24 123.2(10)
C5 C4 C3 115.2(8)
C4 C5 P1 108.4(7)
C11 C6 C7 117.7(6)
C11 C6 P1 127.5(5)
C7 C6 P1 114.4(5)
C8 C7 C6 118.5(6)
C8 C7 C12 116.5(6)
C6 C7 C12 125.0(6)
C7 C8 C9 124.5(7)
C8 C9 C10 116.0(7)
C8 C9 C16 124.1(7)
C10 C9 C16 119.9(7)
C9 C10 C11 123.9(7)
C10 C11 C6 119.1(6)
C10 C11 C20 113.6(6)
C6 C11 C20 127.2(6)
C13 C12 C7 112.0(6)
C13 C12 C15 110.7(6)
C7 C12 C15 111.9(6)
C13 C12 C14 105.3(6)
C7 C12 C14 111.8(6)
C15 C12 C14 104.6(6)
C19 C16 C17 108.5(10)
C19 C16 C9 113.6(8)
C17 C16 C9 113.1(8)
C19 C16 C18 107.2(10)
C17 C16 C18 105.9(10)
C9 C16 C18 108.1(8)
C23 C20 C22 109.1(8)
C23 C20 C21 105.2(8)
C22 C20 C21 107.2(8)
C23 C20 C11 112.9(6)
C22 C20 C11 109.9(6)
C21 C20 C11 112.2(6)

loop_
_geom_bond_atom_site_label_1
_geom_bond_atom_site_label_2
_geom_bond_distance
P1 C5 1.741(8)
P1 C2 1.746(9)
P1 C6 1.812(8)
C2 C3 1.347(12)
C3 C4 1.402(12)
C3 C24 1.524(12)
C4 C5 1.352(12)
C6 C11 1.417(9)
C6 C7 1.449(9)
C7 C8 1.383(9)
C7 C12 1.551(10)
C8 C9 1.379(10)
C9 C10 1.389(10)
C9 C16 1.517(11)
C10 C11 1.395(10)
C11 C20 1.562(9)
C12 C13 1.542(10)
C12 C15 1.555(10)
C12 C14 1.564(10)
C16 C19 1.475(12)
C16 C17 1.493(12)
C16 C18 1.523(15)
C20 C23 1.492(11)
C20 C22 1.497(11)
C20 C21 1.517(11)

loop_
_geom_torsion_atom_site_label_1
_geom_torsion_atom_site_label_2
_geom_torsion_atom_site_label_3
_geom_torsion_atom_site_label_4
_geom_torsion
C5 P1 C2 C3 11.8(8)
C6 P1 C2 C3 136.8(7)
P1 C2 C3 C4 -7.4(11)
P1 C2 C3 C24 168.5(8)
C2 C3 C4 C5 -2.8(13)
C24 C3 C4 C5 -178.7(9)
C3 C4 C5 P1 11.5(11)
C2 P1 C5 C4 -13.0(8)
C6 P1 C5 C4 -140.7(6)
C5 P1 C6 C11 42.0(7)
C2 P1 C6 C11 -69.7(7)
C5 P1 C6 C7 -130.9(5)
C2 P1 C6 C7 117.4(6)
C11 C6 C7 C8 -4.9(9)
P1 C6 C7 C8 168.8(5)
C11 C6 C7 C12 174.9(6)
P1 C6 C7 C12 -11.5(8)
C6 C7 C8 C9 0.6(10)
C12 C7 C8 C9 -179.2(7)
C7 C8 C9 C10 2.9(11)
C7 C8 C9 C16 -179.8(7)
C8 C9 C10 C11 -2.2(10)
C16 C9 C10 C11 -179.6(7)
C9 C10 C11 C6 -2.1(10)
C9 C10 C11 C20 176.5(6)
C7 C6 C11 C10 5.5(9)
P1 C6 C11 C10 -167.2(5)
C7 C6 C11 C20 -172.8(6)
P1 C6 C11 C20 14.5(9)
C8 C7 C12 C13 126.1(7)
C6 C7 C12 C13 -53.6(9)
C8 C7 C12 C15 -108.8(7)
C6 C7 C12 C15 71.5(8)
C8 C7 C12 C14 8.2(9)
C6 C7 C12 C14 -171.5(6)
C8 C9 C16 C19 138.6(10)
C10 C9 C16 C19 -44.2(13)
C8 C9 C16 C17 14.3(13)
C10 C9 C16 C17 -168.5(9)
C8 C9 C16 C18 -102.6(11)
C10 C9 C16 C18 74.5(11)
C10 C11 C20 C23 -140.7(8)
C6 C11 C20 C23 37.7(10)
C10 C11 C20 C22 97.2(8)
C6 C11 C20 C22 -84.4(9)
C10 C11 C20 C21 -22.0(9)
C6 C11 C20 C21 156.4(8)
